data_2241274
loop_
_publ_author_name
'Jabeen, Nabila'
'Mushtaq, Misbah'
'Danish, Muhammad'
'Tahir, Muhammad Nawaz'
'Raza, Muhammad Asam'

_publ_section_title
;
 Crystal structure of 2-benzenesulfonamido-3-hydroxypropanoic acid
;
_journal_coeditor_code HB7530
_journal_issue 11
_journal_name_full 'Acta Crystallographica Section E'
_journal_page_first o902
_journal_page_last o903
_journal_paper_doi 10.1107/S2056989015020149
_journal_volume 71
_journal_year 2015
_chemical_formula_iupac 'C9 H11 N O5 S'
_chemical_formula_moiety 'C9 H11 N O5 S'
_chemical_formula_sum 'C9 H11 N O5 S'
_chemical_formula_weight 245.25
_chemical_name_systematic
;
2-Benzenesulfonamido-3-hydroxypropanoic acid
;
_space_group_crystal_system orthorhombic
_space_group_IT_number 19
_space_group_name_Hall 'P 2ac 2ab'
_space_group_name_H-M_alt 'P 21 21 21'
_symmetry_space_group_name_Hall 'P 2ac 2ab'
_symmetry_space_group_name_H-M 'P 21 21 21'
_atom_sites_solution_hydrogens geom
_atom_sites_solution_primary direct
_atom_sites_solution_secondary difmap
_audit_creation_method SHELXL-2014/6
_cell_angle_alpha 90
_cell_angle_beta 90
_cell_angle_gamma 90
_cell_formula_units_Z 4
_cell_length_a 5.0464(4)
_cell_length_b 9.9752(8)
_cell_length_c 21.4701(17)
_cell_measurement_reflns_used 1978
_cell_measurement_temperature 296(2)
_cell_measurement_theta_max 27.110
_cell_measurement_theta_min 2.787
_cell_volume 1080.78(15)
_computing_cell_refinement
;
SAINT (Bruker, 2007)
;
_computing_data_collection
;
APEX2 (Bruker, 2007)
;
_computing_data_reduction
;
SAINT (Bruker, 2007)
;
_computing_molecular_graphics
;
ORTEP-3 for Windows (Farrugia, 2012) and PLATON (Spek, 2009)
;
_computing_publication_material
;
WinGX (Farrugia, 2012) and PLATON (Spek, 2009)
;
_computing_structure_refinement
;
SHELXL2014 (Sheldrick, 2015)
;
_computing_structure_solution
;
SHELXS97 (Sheldrick, 2008)
;
_diffrn_ambient_temperature 296(2)
_diffrn_detector_area_resol_mean 7.80
_diffrn_measured_fraction_theta_full 0.982
_diffrn_measured_fraction_theta_max 0.982
_diffrn_measurement_device_type 'Bruker Kappa APEXII CCD'
_diffrn_measurement_method \w
_diffrn_radiation_monochromator graphite
_diffrn_radiation_source 'fine-focus sealed tube'
_diffrn_radiation_type MoK\a
_diffrn_radiation_wavelength 0.71073
_diffrn_reflns_av_R_equivalents 0.0253
_diffrn_reflns_limit_h_max 6
_diffrn_reflns_limit_h_min -6
_diffrn_reflns_limit_k_max 12
_diffrn_reflns_limit_k_min -9
_diffrn_reflns_limit_l_max 27
_diffrn_reflns_limit_l_min -27
_diffrn_reflns_number 5013
_diffrn_reflns_theta_full 27.11
_diffrn_reflns_theta_max 27.11
_diffrn_reflns_theta_min 2.787
_diffrn_standards_number 0
_exptl_absorpt_coefficient_mu 0.305
_exptl_absorpt_correction_T_max 0.950
_exptl_absorpt_correction_T_min 0.890
_exptl_absorpt_correction_type multi-scan
_exptl_absorpt_process_details
;
(SADABS; Bruker, 2005)
;
_exptl_crystal_colour colorless
_exptl_crystal_density_diffrn 1.507
_exptl_crystal_density_method 'not measured'
_exptl_crystal_description needle
_exptl_crystal_F_000 512
_exptl_crystal_size_max 0.40
_exptl_crystal_size_mid 0.20
_exptl_crystal_size_min 0.18
_refine_diff_density_max 0.205
_refine_diff_density_min -0.278
_refine_ls_abs_structure_details
;
Flack <i>x</i> determined using 919 quotients
[(<i>I</i>^+^)-(<i>I</i>^-^)]/[(<i>I</i>^+^)^+^(<i>I</i>^-^)]
(Parsons <i>et al.</i>,  2013)
;
_refine_ls_abs_structure_Flack 0.05(5)
_refine_ls_goodness_of_fit_ref 1.030
_refine_ls_hydrogen_treatment mixed
_refine_ls_matrix_type full
_refine_ls_number_parameters 149
_refine_ls_number_reflns 2354
_refine_ls_number_restraints 0
_refine_ls_restrained_S_all 1.030
_refine_ls_R_factor_all 0.0532
_refine_ls_R_factor_gt 0.0419
_refine_ls_shift/su_max 0.000
_refine_ls_shift/su_mean 0.000
_refine_ls_structure_factor_coef Fsqd
_refine_ls_weighting_details 'w=1/[\s^2^(Fo^2^)+(0.0432P)^2^+0.1053P] where P=(Fo^2^+2Fc^2^)/3'
_refine_ls_weighting_scheme calc
_refine_ls_wR_factor_gt 0.0878
_refine_ls_wR_factor_ref 0.0934
_reflns_number_gt 1978
_reflns_number_total 2354
_reflns_threshold_expression I>2\s(I)
_cod_data_source_file hb7530sup1.cif
_cod_data_source_block I
_cod_database_code 2241274
_shelx_space_group_comment
;
The symmetry employed for this shelxl refinement is uniquely defined
by the following loop, which should always be used as a source of
symmetry information in preference to the above space-group names.
They are only intended as comments.
;

loop_
_space_group_symop_operation_xyz
'x, y, z'
'x+1/2, -y+1/2, -z'
'-x, y+1/2, -z+1/2'
'-x+1/2, -y, z+1/2'

loop_
_atom_site_type_symbol
_atom_site_label
_atom_site_fract_x
_atom_site_fract_y
_atom_site_fract_z
_atom_site_U_iso_or_equiv
_atom_site_adp_type
_atom_site_calc_flag
_atom_site_occupancy
S S1 0.68841(17) 0.37500(8) 0.12794(3) 0.0362(2) Uani d 1
O O1 0.7864(6) 0.8154(3) 0.20233(14) 0.0624(8) Uani d 1
H H1 0.871(11) 0.885(5) 0.194(2) 0.094 Uiso d 1
O O2 1.1199(6) 0.6949(3) 0.16402(14) 0.0651(8) Uani d 1
O O3 0.9705(7) 0.5474(2) 0.30216(11) 0.0583(8) Uani d 1
H H3 1.0059 0.6065 0.3274 0.087 Uiso calc 1
O O4 0.4135(5) 0.3816(3) 0.14371(11) 0.0504(6) Uani d 1
O O5 0.8178(6) 0.2474(2) 0.12476(11) 0.0502(6) Uani d 1
N N1 0.8462(6) 0.4600(2) 0.17945(11) 0.0368(6) Uani d 1
H H1A 0.9985 0.4323 0.1920 0.044 Uiso calc 1
C C1 0.9047(8) 0.7029(3) 0.18768(14) 0.0406(8) Uani d 1
C C2 0.7369(7) 0.5833(3) 0.20543(14) 0.0384(8) Uani d 1
H H2 0.5583 0.5962 0.1886 0.046 Uiso calc 1
C C3 0.7171(9) 0.5712(4) 0.27649(16) 0.0530(10) Uani d 1
H H3A 0.6444 0.6533 0.2936 0.064 Uiso calc 1
H H3B 0.5990 0.4981 0.2873 0.064 Uiso calc 1
C C4 0.7318(7) 0.4526(3) 0.05482(14) 0.0365(8) Uani d 1
C C5 0.9275(9) 0.4077(4) 0.01556(16) 0.0542(10) Uani d 1
H H5 1.0338 0.3355 0.0269 0.065 Uiso calc 1
C C6 0.9645(11) 0.4717(4) -0.04132(17) 0.0653(12) Uani d 1
H H6 1.0988 0.4436 -0.0679 0.078 Uiso calc 1
C C7 0.8028(10) 0.5765(4) -0.05829(16) 0.0609(11) Uani d 1
H H7 0.8250 0.6180 -0.0967 0.073 Uiso calc 1
C C8 0.6103(9) 0.6193(4) -0.01864(17) 0.0618(12) Uani d 1
H H8 0.5028 0.6909 -0.0301 0.074 Uiso calc 1
C C9 0.5718(9) 0.5581(4) 0.03840(17) 0.0512(9) Uani d 1
H H9 0.4395 0.5879 0.0652 0.061 Uiso calc 1

loop_
_atom_site_aniso_label
_atom_site_aniso_U_11
_atom_site_aniso_U_22
_atom_site_aniso_U_33
_atom_site_aniso_U_12
_atom_site_aniso_U_13
_atom_site_aniso_U_23
S1 0.0337(4) 0.0291(3) 0.0459(4) -0.0024(4) -0.0051(4) 0.0017(3)
O1 0.061(2) 0.0327(13) 0.0933(19) 0.0046(14) 0.0105(17) -0.0028(13)
O2 0.054(2) 0.0441(14) 0.097(2) 0.0024(14) 0.0283(17) 0.0134(14)
O3 0.089(2) 0.0342(13) 0.0514(14) 0.0014(15) -0.0182(15) -0.0063(10)
O4 0.0350(13) 0.0529(14) 0.0634(14) -0.0087(13) -0.0019(13) 0.0046(12)
O5 0.0590(17) 0.0282(11) 0.0635(14) 0.0039(11) -0.0118(16) 0.0015(10)
N1 0.0325(16) 0.0352(14) 0.0428(12) 0.0059(13) -0.0089(14) -0.0030(11)
C1 0.042(2) 0.0349(17) 0.0444(17) 0.0068(17) -0.0013(18) 0.0026(14)
C2 0.0300(19) 0.0357(16) 0.0496(16) 0.0040(14) -0.0014(16) -0.0043(13)
C3 0.059(3) 0.0427(19) 0.0569(19) -0.005(2) 0.025(2) -0.0085(15)
C4 0.036(2) 0.0331(15) 0.0405(14) -0.0015(16) -0.0064(16) -0.0051(12)
C5 0.059(3) 0.051(2) 0.0528(19) 0.018(2) 0.001(2) -0.0045(16)
C6 0.081(3) 0.069(3) 0.0457(19) 0.011(3) 0.014(2) -0.011(2)
C7 0.080(3) 0.062(2) 0.0400(16) 0.000(3) -0.006(2) 0.0020(16)
C8 0.071(3) 0.057(2) 0.058(2) 0.014(2) -0.011(2) 0.0106(19)
C9 0.048(2) 0.050(2) 0.0560(19) 0.0159(19) 0.003(2) 0.0046(17)

loop_
_atom_type_symbol
_atom_type_description
_atom_type_scat_dispersion_real
_atom_type_scat_dispersion_imag
_atom_type_scat_source
C C 0.0033 0.0016 'International Tables Vol C Tables 4.2.6.8 and 6.1.1.4'
H H 0.0000 0.0000 'International Tables Vol C Tables 4.2.6.8 and 6.1.1.4'
N N 0.0061 0.0033 'International Tables Vol C Tables 4.2.6.8 and 6.1.1.4'
O O 0.0106 0.0060 'International Tables Vol C Tables 4.2.6.8 and 6.1.1.4'
S S 0.1246 0.1234 'International Tables Vol C Tables 4.2.6.8 and 6.1.1.4'

loop_
_geom_angle_atom_site_label_1
_geom_angle_atom_site_label_2
_geom_angle_atom_site_label_3
_geom_angle
O4 S1 O5 119.67(16)
O4 S1 N1 107.09(15)
O5 S1 N1 106.03(14)
O4 S1 C4 108.12(15)
O5 S1 C4 106.92(15)
N1 S1 C4 108.64(14)
C1 O1 H1 115(4)
C3 O3 H3 109.5
C2 N1 S1 121.4(2)
C2 N1 H1A 119.3
S1 N1 H1A 119.3
O2 C1 O1 124.8(4)
O2 C1 C2 124.1(3)
O1 C1 C2 111.1(3)
N1 C2 C1 110.9(3)
N1 C2 C3 109.8(3)
C1 C2 C3 110.4(3)
N1 C2 H2 108.5
C1 C2 H2 108.5
C3 C2 H2 108.5
O3 C3 C2 110.0(3)
O3 C3 H3A 109.7
C2 C3 H3A 109.7
O3 C3 H3B 109.7
C2 C3 H3B 109.7
H3A C3 H3B 108.2
C9 C4 C5 121.0(3)
C9 C4 S1 119.5(3)
C5 C4 S1 119.5(3)
C4 C5 C6 119.1(4)
C4 C5 H5 120.5
C6 C5 H5 120.5
C7 C6 C5 120.1(4)
C7 C6 H6 119.9
C5 C6 H6 119.9
C8 C7 C6 119.7(4)
C8 C7 H7 120.1
C6 C7 H7 120.1
C7 C8 C9 121.1(4)
C7 C8 H8 119.4
C9 C8 H8 119.4
C4 C9 C8 118.9(4)
C4 C9 H9 120.6
C8 C9 H9 120.6

loop_
_geom_bond_atom_site_label_1
_geom_bond_atom_site_label_2
_geom_bond_distance
S1 O4 1.429(3)
S1 O5 1.432(2)
S1 N1 1.605(3)
S1 C4 1.764(3)
O1 C1 1.310(4)
O1 H1 0.84(5)
O2 C1 1.201(4)
O3 C3 1.413(5)
O3 H3 0.8200
N1 C2 1.458(4)
N1 H1A 0.8600
C1 C2 1.512(5)
C2 C3 1.534(5)
C2 H2 0.9800
C3 H3A 0.9700
C3 H3B 0.9700
C4 C9 1.373(5)
C4 C5 1.374(5)
C5 C6 1.391(5)
C5 H5 0.9300
C6 C7 1.375(6)
C6 H6 0.9300
C7 C8 1.360(6)
C7 H7 0.9300
C8 C9 1.382(5)
C8 H8 0.9300
C9 H9 0.9300

loop_
_geom_hbond_atom_site_label_D
_geom_hbond_atom_site_label_H
_geom_hbond_atom_site_label_A
_geom_hbond_site_symmetry_A
_geom_hbond_distance_DH
_geom_hbond_distance_HA
_geom_hbond_distance_DA
_geom_hbond_angle_DHA
O1 H1 O3 3_755 0.84(5) 1.81(5) 2.621(4) 164(5)
O3 H3 O5 3_755 0.82 1.96 2.754(3) 164
N1 H1A O4 1_655 0.86 2.39 3.066(4) 136
C2 H2 O2 1_455 0.98 2.48 3.425(5) 162
C6 H6 O5 2 0.93 2.52 3.342(5) 148
C7 H7 O2 2_465 0.93 2.58 3.347(5) 141

loop_
_geom_torsion_atom_site_label_1
_geom_torsion_atom_site_label_2
_geom_torsion_atom_site_label_3
_geom_torsion_atom_site_label_4
_geom_torsion
O4 S1 N1 C2 -37.2(3)
O5 S1 N1 C2 -166.0(2)
C4 S1 N1 C2 79.4(3)
S1 N1 C2 C1 -114.8(3)
S1 N1 C2 C3 122.8(3)
O2 C1 C2 N1 -11.0(5)
O1 C1 C2 N1 170.0(3)
O2 C1 C2 C3 111.1(4)
O1 C1 C2 C3 -68.0(4)
N1 C2 C3 O3 59.3(4)
C1 C2 C3 O3 -63.3(4)
O4 S1 C4 C9 32.4(3)
O5 S1 C4 C9 162.5(3)
N1 S1 C4 C9 -83.5(3)
O4 S1 C4 C5 -148.5(3)
O5 S1 C4 C5 -18.4(3)
N1 S1 C4 C5 95.6(3)
C9 C4 C5 C6 0.7(6)
S1 C4 C5 C6 -178.4(3)
C4 C5 C6 C7 -1.4(6)
C5 C6 C7 C8 1.4(7)
C6 C7 C8 C9 -0.8(7)
C5 C4 C9 C8 -0.1(6)
S1 C4 C9 C8 179.1(3)
C7 C8 C9 C4 0.1(7)

_cod_database_fobs_code 2241274
